data_7702690
loop_
_publ_author_name
'Bianca, Francesca Di'
'Bandoli, Giuliano'
'Dolmella, Alessandro'
'Antonaroli, Simonetta'
'Crociani, Bruno'

_publ_section_title
;
 Five-coordinate complexes of palladium(ii) and platinum(ii) with
 \a-diimine and 1,5-cyclooctadiene ligands
;
_journal_issue 2
_journal_name_full 'Journal of the Chemical Society, Dalton Transactions'
_journal_page_first 212
_journal_paper_doi 10.1039/b106247f
_journal_year 2002
_chemical_formula_sum 'C23 H29 B F4 N2 O Pt'
_chemical_formula_weight 631.38
_chemical_name_common '[PtMe(COD)(2)]BF4'
_space_group_IT_number 14
_space_group_name_Hall '-P 2ybc'
_space_group_name_H-M_alt 'P 1 21/c 1'
_symmetry_cell_setting monoclinic
_symmetry_space_group_name_H-M 'P 1 21/c 1'
_atom_sites_solution_hydrogens geom
_atom_sites_solution_primary 'heavy-atom methods'
_atom_sites_solution_secondary difmap
_audit_creation_method SHELXL-97
_cell_angle_alpha 90.00
_cell_angle_beta 105.61(3)
_cell_angle_gamma 90.00
_cell_formula_units_Z 8
_cell_length_a 30.387(9)
_cell_length_b 7.940(3)
_cell_length_c 20.650(8)
_cell_measurement_reflns_used 50
_cell_measurement_temperature 293(2)
_cell_measurement_theta_max 12.6
_cell_measurement_theta_min 7.9
_cell_volume 4799(3)
_computing_cell_refinement 'P3/P4-PC Ver. 4.27 (Nicolet,1991)'
_computing_data_collection 'P3/P4-PC Ver. 4.27 (Nicolet,1991)'
_computing_data_reduction 'P3/P4-PC Ver. 4.27 (Nicolet,1991)'
_computing_molecular_graphics 'SHELXTL NT Version 5.10 (Sheldrick, 1999)'
_computing_publication_material 'SHELXTL NT Version 5.10 (Sheldrick, 1999)'
_computing_structure_refinement 'SHELXL-97 (Sheldrick, 1997)'
_computing_structure_solution 'SHELXTL NT Version 5.10 (Sheldrick, 1999)'
_diffrn_ambient_temperature 293(2)
_diffrn_measured_fraction_theta_full 0.830
_diffrn_measured_fraction_theta_max 0.830
_diffrn_measurement_device_type 'Nicolet-Siemens R3m/V'
_diffrn_measurement_method omega-2theta
_diffrn_radiation_monochromator graphite
_diffrn_radiation_source 'fine-focus sealed tube'
_diffrn_radiation_type MoK\a
_diffrn_radiation_wavelength 0.71073
_diffrn_reflns_av_R_equivalents 0.0287
_diffrn_reflns_av_sigmaI/netI 0.0174
_diffrn_reflns_limit_h_max 33
_diffrn_reflns_limit_h_min -34
_diffrn_reflns_limit_k_max 0
_diffrn_reflns_limit_k_min -9
_diffrn_reflns_limit_l_max 18
_diffrn_reflns_limit_l_min 0
_diffrn_reflns_number 6384
_diffrn_reflns_theta_full 24.05
_diffrn_reflns_theta_max 24.05
_diffrn_reflns_theta_min 2.33
_diffrn_standards_decay_% 3%
_diffrn_standards_interval_count 150
_diffrn_standards_number 2
_exptl_absorpt_coefficient_mu 5.896
_exptl_absorpt_correction_T_max 0.704
_exptl_absorpt_correction_T_min 0.216
_exptl_absorpt_correction_type 'psi-scan method'
_exptl_crystal_colour 'pale orange'
_exptl_crystal_density_diffrn 1.748
_exptl_crystal_density_method 'not measured'
_exptl_crystal_description parallelepipeds
_exptl_crystal_F_000 2464
_exptl_crystal_size_max 0.20
_exptl_crystal_size_mid 0.15
_exptl_crystal_size_min 0.10
_refine_diff_density_max 2.185
_refine_diff_density_min -1.963
_refine_diff_density_rms 0.151
_refine_ls_extinction_coef 0.00027(9)
_refine_ls_extinction_expression Fc^*^=kFc[1+0.001xFc^2^\l^3^/sin(2\q)]^-1/4^
_refine_ls_extinction_method SHELXL
_refine_ls_goodness_of_fit_ref 1.026
_refine_ls_hydrogen_treatment 'riding model'
_refine_ls_matrix_type full
_refine_ls_number_parameters 578
_refine_ls_number_reflns 6224
_refine_ls_number_restraints 0
_refine_ls_restrained_S_all 1.026
_refine_ls_R_factor_all 0.0609
_refine_ls_R_factor_gt 0.0505
_refine_ls_shift/su_max 0.001
_refine_ls_shift/su_mean 0.000
_refine_ls_structure_factor_coef Fsqd
_refine_ls_weighting_details 'calc w=1/[\s^2^(Fo^2^)+(0.1630P)^2^+22.2574P] where P=(Fo^2^+2Fc^2^)/3'
_refine_ls_weighting_scheme calc
_refine_ls_wR_factor_gt 0.1304
_refine_ls_wR_factor_ref 0.1391
_reflns_number_gt 5351
_reflns_number_total 6224
_reflns_threshold_expression >2sigma(I)
_cod_data_source_file b106247f.txt
_cod_data_source_block rom1
_cod_original_cell_volume 4798(3)
_cod_original_sg_symbol_H-M 'P2(1)/c (No. 14)'
_cod_database_code 7702690

loop_
_symmetry_equiv_pos_as_xyz
'x, y, z'
'-x, y+1/2, -z+1/2'
'-x, -y, -z'
'x, -y-1/2, z-1/2'

loop_
_atom_site_label
_atom_site_type_symbol
_atom_site_fract_x
_atom_site_fract_y
_atom_site_fract_z
_atom_site_U_iso_or_equiv
_atom_site_adp_type
_atom_site_occupancy
_atom_site_symmetry_multiplicity
_atom_site_calc_flag
_atom_site_refinement_flags
Pt Pt 0.3796(1) 0.6630(1) 0.0624(1) 0.034(1) Uani 1 1 d .
O O 0.2245(4) 0.7330(18) -0.2574(6) 0.084(4) Uani 1 1 d .
N1 N 0.4421(4) 0.4975(12) 0.0696(5) 0.040(2) Uani 1 1 d .
N2 N 0.3714(3) 0.5502(13) -0.0407(5) 0.038(2) Uani 1 1 d .
B B 0.4137(7) 0.0958(23) -0.1803(9) 0.058(4) Uani 1 1 d .
F1 F 0.4604(4) 0.1030(17) -0.1514(6) 0.107(4) Uani 1 1 d .
F2 F 0.3920(5) 0.0953(19) -0.1307(6) 0.117(4) Uani 1 1 d .
F3 F 0.4013(5) 0.2196(25) -0.2207(10) 0.192(9) Uani 1 1 d .
F4 F 0.4036(5) -0.0512(21) -0.2128(8) 0.161(7) Uani 1 1 d .
C1 C 0.3281(5) 0.8098(17) 0.0818(7) 0.051(4) Uani 1 1 d .
H1A H 0.3002 0.7456 0.0799 0.061 Uiso 1 1 calc R
C2 C 0.3633(4) 0.7826(17) 0.1429(7) 0.046(3) Uani 1 1 d .
H2A H 0.3546 0.7053 0.1744 0.055 Uiso 1 1 calc R
C3 C 0.3985(6) 0.9197(21) 0.1775(8) 0.069(5) Uani 1 1 d .
H3A H 0.3830 1.0015 0.1986 0.083 Uiso 1 1 calc R
H3B H 0.4220 0.8667 0.2129 0.083 Uiso 1 1 calc R
C4 C 0.4217(5) 1.0141(19) 0.1304(8) 0.060(4) Uani 1 1 d .
H4A H 0.4047 1.1161 0.1143 0.071 Uiso 1 1 calc R
H4B H 0.4524 1.0463 0.1553 0.071 Uiso 1 1 calc R
C5 C 0.4241(5) 0.9083(17) 0.0720(8) 0.053(4) Uani 1 1 d .
H5A H 0.4553 0.8877 0.0692 0.063 Uiso 1 1 calc R
C6 C 0.3918(4) 0.9129(13) 0.0096(7) 0.039(3) Uani 1 1 d .
H6A H 0.4044 0.8976 -0.0291 0.047 Uiso 1 1 calc R
C7 C 0.3455(5) 1.0015(18) -0.0063(8) 0.058(4) Uani 1 1 d .
H7A H 0.3269 0.9591 -0.0489 0.070 Uiso 1 1 calc R
H7B H 0.3503 1.1208 -0.0121 0.070 Uiso 1 1 calc R
C8 C 0.3185(5) 0.9813(17) 0.0468(8) 0.061(4) Uani 1 1 d .
H8A H 0.2860 0.9916 0.0252 0.074 Uiso 1 1 calc R
H8B H 0.3270 1.0702 0.0801 0.074 Uiso 1 1 calc R
C9 C 0.3502(5) 0.4453(16) 0.0883(7) 0.052(4) Uani 1 1 d .
H9A H 0.3199 0.4324 0.0592 0.077 Uiso 1 1 calc R
H9B H 0.3488 0.4534 0.1341 0.077 Uiso 1 1 calc R
H9C H 0.3684 0.3496 0.0835 0.077 Uiso 1 1 calc R
C10 C 0.4766(4) 0.4631(16) 0.1245(7) 0.042(3) Uani 1 1 d .
C11 C 0.5094(5) 0.3399(19) 0.1222(8) 0.058(4) Uani 1 1 d .
H11A H 0.5329 0.3194 0.1609 0.069 Uiso 1 1 calc R
C12 C 0.5083(6) 0.2508(19) 0.0664(8) 0.062(4) Uani 1 1 d .
H12A H 0.5298 0.1674 0.0664 0.074 Uiso 1 1 calc R
C13 C 0.4732(5) 0.2883(17) 0.0077(8) 0.050(4) Uani 1 1 d .
H13A H 0.4716 0.2335 -0.0326 0.060 Uiso 1 1 calc R
C14 C 0.4409(4) 0.4103(15) 0.0121(7) 0.042(3) Uani 1 1 d .
C15 C 0.4031(4) 0.4488(15) -0.0471(6) 0.039(3) Uani 1 1 d .
H15A H 0.4020 0.4007 -0.0886 0.046 Uiso 1 1 calc R
C16 C 0.3346(4) 0.5978(15) -0.0976(6) 0.034(3) Uani 1 1 d .
C17 C 0.2910(4) 0.6112(19) -0.0910(7) 0.052(4) Uani 1 1 d .
H17A H 0.2858 0.5898 -0.0494 0.062 Uiso 1 1 calc R
C18 C 0.2548(5) 0.6557(20) -0.1446(8) 0.059(4) Uani 1 1 d .
H18A H 0.2256 0.6643 -0.1388 0.070 Uiso 1 1 calc R
C19 C 0.2620(5) 0.6872(20) -0.2064(7) 0.058(4) Uani 1 1 d .
C20 C 0.3059(5) 0.6746(22) -0.2164(8) 0.064(4) Uani 1 1 d .
H20A H 0.3106 0.6947 -0.2583 0.076 Uiso 1 1 calc R
C21 C 0.3424(5) 0.6306(21) -0.1609(8) 0.058(4) Uani 1 1 d .
H21A H 0.3719 0.6230 -0.1659 0.070 Uiso 1 1 calc R
C22 C 0.4784(5) 0.5557(22) 0.1873(7) 0.066(4) Uani 1 1 d .
H22A H 0.4535 0.6342 0.1795 0.098 Uiso 1 1 calc R
H22B H 0.5069 0.6156 0.2015 0.098 Uiso 1 1 calc R
H22C H 0.4761 0.4774 0.2217 0.098 Uiso 1 1 calc R
C23 C 0.2300(7) 0.7497(28) -0.3250(10) 0.091(6) Uani 1 1 d .
H23A H 0.2014 0.7817 -0.3554 0.137 Uiso 1 1 calc R
H23B H 0.2398 0.6439 -0.3390 0.137 Uiso 1 1 calc R
H23C H 0.2526 0.8343 -0.3252 0.137 Uiso 1 1 calc R
Pt' Pt 0.1244(1) 0.2886(1) 0.2543(1) 0.041(1) Uani 1 1 d .
O' O -0.0440(4) 0.2444(16) -0.0613(6) 0.076(3) Uani 1 1 d .
N1' N 0.1974(4) 0.2865(14) 0.2481(6) 0.050(3) Uani 1 1 d .
N2' N 0.1197(4) 0.2648(13) 0.1424(6) 0.047(3) Uani 1 1 d .
B' B 0.1903(6) 0.5405(41) -0.0025(13) 0.093(8) Uani 1 1 d .
F1' F 0.1693(5) 0.5495(18) 0.0478(6) 0.121(5) Uani 1 1 d .
F2' F 0.2128(8) 0.6987(31) -0.0008(10) 0.203(10) Uani 1 1 d .
F3' F 0.1640(8) 0.5337(21) -0.0601(7) 0.212(10) Uani 1 1 d .
F4' F 0.2211(10) 0.4332(47) 0.0156(12) 0.330(22) Uani 1 1 d .
C1' C 0.0630(6) 0.2894(20) 0.2854(8) 0.062(4) Uani 1 1 d .
H1'A H 0.0467 0.1815 0.2792 0.074 Uiso 1 1 calc R
C2' C 0.1019(5) 0.2945(19) 0.3420(9) 0.059(4) Uani 1 1 d .
H2'A H 0.1072 0.1882 0.3671 0.071 Uiso 1 1 calc R
C3' C 0.1218(7) 0.6059(23) 0.3481(9) 0.084(6) Uani 1 1 d .
H3'A H 0.0936 0.6692 0.3410 0.101 Uiso 1 1 calc R
H3'B H 0.1461 0.6746 0.3756 0.101 Uiso 1 1 calc R
C4' C 0.1177(6) 0.4482(23) 0.3866(9) 0.075(5) Uani 1 1 d .
H4'A H 0.0963 0.4684 0.4131 0.090 Uiso 1 1 calc R
H4'B H 0.1472 0.4236 0.4175 0.090 Uiso 1 1 calc R
C5' C 0.1312(6) 0.5787(18) 0.2816(9) 0.069(5) Uani 1 1 d .
H5'A H 0.1602 0.6280 0.2787 0.083 Uiso 1 1 calc R
C6' C 0.0997(6) 0.5608(16) 0.2198(9) 0.059(4) Uani 1 1 d .
H6'A H 0.1088 0.6048 0.1810 0.071 Uiso 1 1 calc R
C7' C 0.0479(5) 0.5580(21) 0.2134(10) 0.074(5) Uani 1 1 d .
H7'A H 0.0383 0.6716 0.2202 0.089 Uiso 1 1 calc R
H7'B H 0.0321 0.5252 0.1678 0.089 Uiso 1 1 calc R
C8' C 0.0328(6) 0.4402(22) 0.2622(9) 0.073(5) Uani 1 1 d .
H8'A H 0.0314 0.5048 0.3014 0.088 Uiso 1 1 calc R
H8'B H 0.0022 0.4007 0.2406 0.088 Uiso 1 1 calc R
C9' C 0.1274(6) 0.0238(19) 0.2602(8) 0.069(5) Uani 1 1 d .
H9'A H 0.1376 -0.0200 0.2233 0.130 Uiso 1 1 calc R
H9'B H 0.0976 -0.0200 0.2581 0.103 Uiso 1 1 calc R
H9'C H 0.1484 -0.0093 0.3019 0.103 Uiso 1 1 calc R
C10' C 0.2364(5) 0.2969(19) 0.2992(8) 0.058(4) Uani 1 1 d .
C11' C 0.2784(6) 0.2933(23) 0.2884(11) 0.080(6) Uani 1 1 d .
H11B H 0.3041 0.3036 0.3249 0.096 Uiso 1 1 calc R
C12' C 0.2842(6) 0.2746(26) 0.2237(12) 0.085(6) Uani 1 1 d .
H12B H 0.3130 0.2741 0.2160 0.102 Uiso 1 1 calc R
C13' C 0.2448(7) 0.2570(23) 0.1720(10) 0.075(5) Uani 1 1 d .
H13B H 0.2467 0.2407 0.1282 0.090 Uiso 1 1 calc R
C14' C 0.2025(5) 0.2635(19) 0.1850(9) 0.058(4) Uani 1 1 d .
C15' C 0.1586(5) 0.2473(19) 0.1286(8) 0.056(4) Uani 1 1 d .
H15B H 0.1597 0.2251 0.0849 0.067 Uiso 1 1 calc R
C16' C 0.0784(4) 0.2560(18) 0.0912(7) 0.047(3) Uani 1 1 d .
C17' C 0.0391(5) 0.1976(18) 0.1051(8) 0.054(4) Uani 1 1 d .
H17B H 0.0402 0.1610 0.1483 0.065 Uiso 1 1 calc R
C18' C -0.0023(5) 0.1929(20) 0.0546(8) 0.059(4) Uani 1 1 d .
H18B H -0.0283 0.1530 0.0653 0.070 Uiso 1 1 calc R
C19' C -0.0059(5) 0.2443(19) -0.0089(7) 0.053(4) Uani 1 1 d .
C20' C 0.0344(6) 0.3105(20) -0.0233(8) 0.064(4) Uani 1 1 d .
H20B H 0.0326 0.3507 -0.0662 0.076 Uiso 1 1 calc R
C21' C 0.0768(5) 0.3161(18) 0.0262(8) 0.057(4) Uani 1 1 d .
H21B H 0.1029 0.3580 0.0164 0.068 Uiso 1 1 calc R
C22' C 0.2303(6) 0.3180(25) 0.3701(8) 0.079(6) Uani 1 1 d .
H22D H 0.1983 0.3176 0.3679 0.119 Uiso 1 1 calc R
H22E H 0.2436 0.4229 0.3888 0.119 Uiso 1 1 calc R
H22F H 0.2452 0.2268 0.3981 0.119 Uiso 1 1 calc R
C23' C -0.0845(5) 0.1884(24) -0.0492(10) 0.082(6) Uani 1 1 d .
H23D H -0.1088 0.1947 -0.0900 0.123 Uiso 1 1 calc R
H23E H -0.0918 0.2580 -0.0155 0.123 Uiso 1 1 calc R
H23F H -0.0809 0.0738 -0.0338 0.123 Uiso 1 1 calc R

loop_
_atom_site_aniso_label
_atom_site_aniso_U_11
_atom_site_aniso_U_22
_atom_site_aniso_U_33
_atom_site_aniso_U_23
_atom_site_aniso_U_13
_atom_site_aniso_U_12
Pt 0.033(1) 0.026(1) 0.047(1) 0.000(1) 0.0017(1) 0.002(1)
O 0.060(8) 0.125(11) 0.065(8) 0.024(7) 0.014(6) 0.011(7)
N1 0.044(6) 0.030(5) 0.054(7) -0.003(5) 0.025(5) 0.005(5)
N2 0.034(6) 0.039(6) 0.047(6) -0.008(5) 0.021(5) -0.004(5)
C1 0.046(9) 0.048(8) 0.063(9) 0.000(6) 0.021(7) 0.028(7)
C2 0.028(7) 0.050(8) 0.069(9) 0.002(6) 0.029(6) 0.017(6)
C3 0.066(11) 0.056(10) 0.083(12) -0.017(8) 0.016(9) 0.012(8)
C4 0.052(9) 0.052(9) 0.079(11) -0.020(7) 0.025(8) -0.015(7)
C5 0.032(8) 0.039(7) 0.087(11) 0.008(7) 0.016(7) -0.009(6)
C6 0.044(8) 0.016(5) 0.065(9) -0.001(5) 0.029(6) -0.019(5)
C7 0.056(10) 0.037(8) 0.081(11) 0.007(7) 0.017(8) 0.012(7)
C8 0.049(9) 0.035(8) 0.102(12) 0.007(7) 0.023(8) 0.013(7)
C9 0.052(9) 0.036(7) 0.074(10) 0.008(6) 0.030(7) -0.020(6)
C10 0.023(6) 0.045(7) 0.057(9) 0.009(6) 0.010(5) 0.001(6)
C11 0.039(9) 0.065(10) 0.072(11) 0.019(8) 0.021(7) 0.008(7)
C12 0.063(11) 0.045(9) 0.085(12) 0.007(8) 0.034(9) 0.017(8)
C13 0.052(9) 0.039(7) 0.065(10) -0.007(6) 0.027(7) 0.011(6)
C14 0.030(7) 0.028(6) 0.073(9) 0.004(6) 0.020(6) 0.006(5)
C15 0.043(7) 0.030(6) 0.049(8) -0.001(5) 0.023(6) -0.001(6)
C16 0.028(7) 0.032(6) 0.043(8) 0.000(5) 0.011(5) -0.007(5)
C17 0.029(7) 0.064(9) 0.062(9) -0.006(7) 0.013(6) 0.011(7)
C18 0.036(9) 0.078(11) 0.071(11) 0.003(8) 0.029(7) -0.004(7)
C19 0.047(10) 0.073(11) 0.048(10) -0.003(7) 0.003(7) 0.002(8)
C20 0.032(8) 0.097(13) 0.069(11) 0.017(9) 0.026(7) -0.005(8)
C21 0.038(9) 0.075(11) 0.066(11) 0.008(8) 0.022(7) 0.015(7)
C22 0.052(10) 0.075(11) 0.063(10) 0.002(8) 0.004(7) 0.015(8)
C23 0.071(14) 0.107(16) 0.095(15) 0.034(12) 0.020(10) 0.000(12)
Pt' 0.035(1) 0.031(1) 0.061(1) 0.004(1) 0.0017(1) -0.001(1)
O' 0.053(7) 0.089(9) 0.077(8) 0.006(6) 0.004(6) -0.005(6)
N1' 0.044(7) 0.044(7) 0.065(8) 0.001(5) 0.021(6) 0.000(5)
N2' 0.056(8) 0.035(6) 0.058(7) 0.000(5) 0.028(6) -0.008(5)
C1' 0.062(11) 0.053(9) 0.074(11) 0.008(7) 0.024(8) -0.011(8)
C2' 0.054(10) 0.053(9) 0.086(12) 0.008(8) 0.046(9) -0.003(7)
C3' 0.102(16) 0.060(11) 0.090(14) -0.016(9) 0.022(11) -0.014(11)
C4' 0.046(10) 0.082(13) 0.097(13) -0.013(10) 0.019(8) -0.002(9)
C5' 0.087(13) 0.031(8) 0.102(14) 0.022(8) 0.048(11) -0.015(8)
C6' 0.079(11) 0.025(7) 0.082(12) 0.018(7) 0.037(9) 0.008(7)
C7' 0.055(10) 0.052(10) 0.123(14) 0.016(9) 0.038(9) 0.025(8)
C8' 0.061(11) 0.069(11) 0.103(13) 0.008(9) 0.044(9) 0.013(9)
C9' 0.076(12) 0.042(9) 0.093(13) -0.002(8) 0.031(9) 0.001(8)
C10' 0.031(8) 0.057(9) 0.084(12) 0.015(8) 0.014(7) -0.004(7)
C11' 0.026(9) 0.083(13) 0.117(17) 0.016(11) -0.007(9) -0.010(8)
C12' 0.034(10) 0.101(15) 0.124(18) 0.032(12) 0.028(10) 0.010(9)
C13' 0.072(13) 0.075(12) 0.085(13) 0.016(9) 0.032(10) 0.013(10)
C14' 0.048(10) 0.047(8) 0.085(12) 0.005(7) 0.029(8) 0.002(7)
C15' 0.053(10) 0.057(9) 0.060(10) -0.002(7) 0.023(7) -0.001(7)
C16' 0.022(7) 0.059(9) 0.057(9) 0.000(7) 0.006(6) 0.005(6)
C17' 0.030(8) 0.055(9) 0.075(10) 0.001(7) 0.010(7) 0.011(6)
C18' 0.036(9) 0.070(10) 0.073(12) -0.005(8) 0.021(7) -0.012(7)
C19' 0.045(9) 0.062(9) 0.050(10) -0.001(7) 0.009(7) -0.004(7)
C20' 0.071(12) 0.068(10) 0.051(10) 0.016(7) 0.016(8) -0.005(8)
C21' 0.040(9) 0.047(8) 0.086(12) 0.010(7) 0.022(8) -0.007(7)
C22' 0.043(10) 0.112(15) 0.071(12) 0.004(10) -0.006(8) -0.001(9)
C23' 0.031(9) 0.093(14) 0.112(15) 0.005(11) -0.001(9) 0.008(9)
B 0.074(13) 0.048(10) 0.056(11) -0.001(8) 0.025(9) 0.004(9)
F1 0.054(7) 0.128(10) 0.125(9) 0.019(8) 0.001(6) 0.000(7)
F2 0.116(10) 0.141(11) 0.121(9) -0.035(8) 0.081(8) -0.027(9)
F3 0.093(11) 0.214(19) 0.250(20) 0.163(17) 0.016(11) 0.021(11)
F4 0.150(13) 0.167(15) 0.200(15) -0.120(13) 0.106(12) -0.084(12)
B' 0.014(9) 0.148(25) 0.113(20) 0.010(16) 0.009(10) 0.016(12)
F1' 0.123(11) 0.135(11) 0.134(10) -0.026(8) 0.083(9) -0.040(9)
F2' 0.191(21) 0.259(25) 0.185(18) -0.025(16) 0.095(15) -0.125(19)
F3' 0.344(27) 0.137(13) 0.082(9) 0.000(9) -0.069(13) -0.021(16)
F4' 0.348(35) 0.493(50) 0.210(21) 0.194(28) 0.180(23) 0.307(38)

loop_
_atom_type_symbol
_atom_type_description
_atom_type_scat_dispersion_real
_atom_type_scat_dispersion_imag
_atom_type_scat_source
C C 0.0033 0.0016 'International Tables Vol C Tables 4.2.6.8 and 6.1.1.4'
H H 0.0000 0.0000 'International Tables Vol C Tables 4.2.6.8 and 6.1.1.4'
B B 0.0013 0.0007 'International Tables Vol C Tables 4.2.6.8 and 6.1.1.4'
N N 0.0061 0.0033 'International Tables Vol C Tables 4.2.6.8 and 6.1.1.4'
O O 0.0106 0.0060 'International Tables Vol C Tables 4.2.6.8 and 6.1.1.4'
F F 0.0171 0.0103 'International Tables Vol C Tables 4.2.6.8 and 6.1.1.4'
Pt Pt -1.7033 8.3905 'International Tables Vol C Tables 4.2.6.8 and 6.1.1.4'

loop_
_geom_angle_atom_site_label_1
_geom_angle_atom_site_label_2
_geom_angle_atom_site_label_3
_geom_angle
C1 Pt C2 40.3(5)
C1 Pt C9 91.1(6)
C2 Pt C9 87.9(6)
C1 Pt N2 120.5(5)
C2 Pt N2 160.3(5)
C9 Pt N2 88.1(5)
C1 Pt N1 165.7(5)
C2 Pt N1 125.6(4)
C9 Pt N1 84.9(5)
N2 Pt N1 73.2(4)
C1 Pt C6 80.6(5)
C2 Pt C6 95.0(5)
C9 Pt C6 163.1(5)
N2 Pt C6 83.6(4)
N1 Pt C6 106.5(4)
C1 Pt C5 88.0(6)
C2 Pt C5 79.1(5)
C9 Pt C5 160.8(6)
N2 Pt C5 108.8(5)
N1 Pt C5 91.3(4)
C6 Pt C5 34.6(4)
C19 O C23 118.2(14)
C10 N1 C14 117.5(11)
C10 N1 Pt 128.1(8)
C14 N1 Pt 114.0(8)
C15 N2 C16 121.2(10)
C15 N2 Pt 116.6(8)
C16 N2 Pt 122.0(8)
F3 B F2 112(2)
F3 B F1 110(2)
F2 B F1 109(2)
F3 B F4 111(2)
F2 B F4 106(2)
F1 B F4 109(2)
C2 C1 C8 123.4(14)
C2 C1 Pt 70.3(7)
C8 C1 Pt 117.8(11)
C1 C2 C3 123.8(13)
C1 C2 Pt 69.4(8)
C3 C2 Pt 113.7(9)
C4 C3 C2 115.1(12)
C5 C4 C3 111.6(12)
C6 C5 C4 124.0(13)
C6 C5 Pt 72.4(7)
C4 C5 Pt 112.6(9)
C5 C6 C7 126.1(13)
C5 C6 Pt 73.0(7)
C7 C6 Pt 103.8(8)
C6 C7 C8 115.7(12)
C7 C8 C1 110.9(12)
N1 C10 C11 120.7(13)
N1 C10 C22 118.3(11)
C11 C10 C22 121.0(12)
C12 C11 C10 122.6(14)
C11 C12 C13 117.6(14)
C12 C13 C14 118.1(13)
N1 C14 C13 123.4(12)
N1 C14 C15 116.8(11)
C13 C14 C15 119.8(12)
N2 C15 C14 118.9(11)
C17 C16 C21 119.0(12)
C17 C16 N2 119.9(11)
C21 C16 N2 121.2(11)
C16 C17 C18 121.5(14)
C19 C18 C17 120.1(14)
C18 C19 O 117(2)
C18 C19 C20 121.0(14)
O C19 C20 122.0(14)
C21 C20 C19 118.0(14)
C20 C21 C16 120.4(13)
C2' Pt' C9' 89.5(6)
C2' Pt' C1' 39.3(6)
C9' Pt' C1' 90.7(6)
C2' Pt' N1' 127.0(6)
C9' Pt' N1' 88.2(5)
C1' Pt' N1' 166.3(5)
C2' Pt' N2' 158.0(6)
C9' Pt' N2' 88.1(5)
C1' Pt' N2' 118.9(5)
N1' Pt' N2' 74.7(4)
C2' Pt' C6' 95.1(6)
C9' Pt' C6' 161.2(6)
C1' Pt' C6' 81.6(6)
N1' Pt' C6' 103.3(5)
N2' Pt' C6' 80.8(5)
C2' Pt' C5' 78.5(6)
C9' Pt' C5' 163.3(7)
C1' Pt' C5' 87.3(6)
N1' Pt' C5' 89.8(5)
N2' Pt' C5' 107.4(5)
C6' Pt' C5' 34.1(5)
C19' O' C23' 117.6(13)
C10' N1' C14' 116.9(13)
C10' N1' Pt' 128.2(10)
C14' N1' Pt' 114.8(9)
C15' N2' C16' 120.8(12)
C15' N2' Pt' 114.8(10)
C16' N2' Pt' 124.3(9)
F3' B' F2' 104(2)
F3' B' F1' 115(2)
F2' B' F1' 105(2)
F3' B' F4' 120(3)
F2' B' F4' 106(3)
F1' B' F4' 106(2)
C2' C1' C8' 123(2)
C2' C1' Pt' 69.3(9)
C8' C1' Pt' 114.5(11)
C1' C2' C4' 125.2(14)
C1' C2' Pt' 71.4(10)
C4' C2' Pt' 114.5(10)
C5' C3' C4' 115(2)
C3' C4' C2' 113.8(14)
C6' C5' C3' 128(2)
C6' C5' Pt' 71.7(8)
C3' C5' Pt' 109.5(10)
C5' C6' C7' 121(2)
C5' C6' Pt' 74.2(8)
C7' C6' Pt' 104.5(9)
C8' C7' C6' 115.5(13)
C1' C8' C7' 115.5(13)
C11' C10' N1' 122(2)
C11' C10' C22' 121(2)
N1' C10' C22' 116.4(13)
C10' C11' C12' 122(2)
C13' C12' C11' 116(2)
C12' C13' C14' 120(2)
N1' C14' C13' 123(2)
N1' C14' C15' 116.2(13)
C13' C14' C15' 121(2)
N2' C15' C14' 119.1(14)
C21' C16' C17' 120.1(12)
C21' C16' N2' 119.4(12)
C17' C16' N2' 120.4(13)
C16' C17' C18' 120(2)
C19' C18' C17' 122(2)
O' C19' C18' 127(2)
O' C19' C20' 115.3(13)
C18' C19' C20' 117.5(13)
C19' C20' C21' 121.6(14)
C16' C21' C20' 117.9(14)

loop_
_geom_bond_atom_site_label_1
_geom_bond_atom_site_label_2
_geom_bond_distance
Pt C1 2.075(13)
Pt C2 2.087(13)
Pt C9 2.080(11)
Pt N2 2.261(10)
Pt N1 2.282(10)
Pt C6 2.341(11)
Pt C5 2.348(13)
O C19 1.37(2)
O C23 1.46(2)
N1 C10 1.35(2)
N1 C14 1.37(2)
N2 C15 1.29(2)
N2 C16 1.44(2)
B F3 1.28(2)
B F2 1.36(2)
B F1 1.38(2)
B F4 1.34(2)
C1 C2 1.43(2)
C1 C8 1.53(2)
C2 C3 1.56(2)
C3 C4 1.54(2)
C4 C5 1.49(2)
C5 C6 1.39(2)
C6 C7 1.53(2)
C7 C8 1.55(2)
C10 C11 1.41(2)
C10 C22 1.48(2)
C11 C12 1.35(2)
C12 C13 1.41(2)
C13 C14 1.40(2)
C14 C15 1.47(2)
C16 C17 1.37(2)
C16 C21 1.41(2)
C17 C18 1.38(2)
C18 C19 1.37(2)
C19 C20 1.41(2)
C20 C21 1.41(2)
Pt' C2' 2.10(2)
Pt' C9' 2.11(2)
Pt' C1' 2.13(2)
Pt' N1' 2.257(12)
Pt' N2' 2.283(11)
Pt' C6' 2.335(13)
Pt' C5' 2.37(2)
O' C19' 1.36(2)
O' C23' 1.39(2)
N1' C10' 1.36(2)
N1' C14' 1.36(2)
N2' C15' 1.30(2)
N2' C16' 1.41(2)
B' F4' 1.25(3)
B' F3' 1.24(2)
B' F2' 1.43(3)
B' F1' 1.36(3)
C1' C2' 1.42(2)
C1' C8' 1.51(2)
C2' C4' 1.53(2)
C3' C5' 1.49(2)
C3' C4' 1.51(3)
C5' C6' 1.38(2)
C6' C7' 1.54(2)
C7' C8' 1.53(2)
C10' C11' 1.35(2)
C10' C22' 1.53(2)
C11' C12' 1.40(3)
C12' C13' 1.38(3)
C13' C14' 1.38(2)
C14' C15' 1.52(2)
C16' C21' 1.41(2)
C16' C17' 1.38(2)
C17' C18' 1.40(2)
C18' C19' 1.35(2)
C19' C20' 1.44(2)
C20' C21' 1.41(2)
